data_7706975
loop_
_publ_author_name
'Reczy\'nski, Mateusz'
'Akaki, Mitsuru'
'Fukuda, Takamitsu'
'Sawada, Yuya'
'Nishii, Kengo'
'Hagiwara, Masayuki'
'Nitek, Wojciech'
'Sieklucka, Barbara'
'Nowicka, Beata'

_publ_section_title
;
 Hepta-coordinated Ni(II) assemblies - structure and magnetic studies.
;
_journal_issue 15
_journal_name_full 'Dalton transactions (Cambridge, England : 2003)'
_journal_page_first 5251
_journal_page_last 5261
_journal_paper_doi 10.1039/d1dt00479d
_journal_volume 50
_journal_year 2021
_chemical_formula_moiety 'C30 H56 N22 Ni2 O17 W'
_chemical_formula_sum 'C30 H56 N22 Ni2 O17 W'
_chemical_formula_weight 1298.23
_space_group_IT_number 2
_space_group_name_Hall '-P 1'
_space_group_name_H-M_alt 'P -1'
_symmetry_cell_setting triclinic
_symmetry_Int_Tables_number 2
_symmetry_space_group_name_Hall '-P 1'
_symmetry_space_group_name_H-M 'P -1'
_atom_sites_solution_hydrogens mixed
_audit_creation_date 2021-03-14T13:04:40-00:00
_audit_creation_method 'WinGX routine CIF_UPDATE'
_audit_update_record
;
2021-03-14 deposited with the CCDC.	2021-03-24 downloaded from the CCDC.
;
_cell_angle_alpha 92.041(2)
_cell_angle_beta 94.641(2)
_cell_angle_gamma 104.223(2)
_cell_formula_units_Z 2
_cell_length_a 10.8160(3)
_cell_length_b 15.6140(4)
_cell_length_c 15.7050(3)
_cell_measurement_reflns_used 77964
_cell_measurement_temperature 100(2)
_cell_measurement_theta_max 27.485
_cell_measurement_theta_min 0.998
_cell_volume 2558.32(11)
_computing_cell_refinement 'HKL Scalepack (Otwinowski & Minor 1997)'
_computing_data_collection 'Collect (Bruker AXS BV, 1997-2004)'
_computing_data_reduction 'HKL Denzo and Scalepack (Otwinowski & Minor 1997)'
_computing_structure_refinement 'SHELXL-2018/3 (Sheldrick, 2018)'
_diffrn_ambient_temperature 100(2)
_diffrn_detector_area_resol_mean 9
_diffrn_measured_fraction_theta_full 0.995
_diffrn_measured_fraction_theta_max 0.989
_diffrn_measurement_device '95mm CCD camera on \k-goniostat'
_diffrn_measurement_device_type KappaCCD
_diffrn_measurement_method CCD
_diffrn_orient_matrix_type 'by Bruker AXS Collect from scalepack cell'
_diffrn_orient_matrix_UB_11 0.0659657
_diffrn_orient_matrix_UB_12 -0.0026612
_diffrn_orient_matrix_UB_13 -0.0404346
_diffrn_orient_matrix_UB_21 -0.0646029
_diffrn_orient_matrix_UB_22 -0.0459822
_diffrn_orient_matrix_UB_23 -0.0370386
_diffrn_orient_matrix_UB_31 -0.0255235
_diffrn_orient_matrix_UB_32 0.0475237
_diffrn_orient_matrix_UB_33 -0.0329825
_diffrn_radiation_monochromator 'horizonally mounted graphite crystal'
_diffrn_radiation_type MoK\a
_diffrn_radiation_wavelength 0.71073
_diffrn_reflns_av_R_equivalents 0.0758
_diffrn_reflns_av_unetI/netI 0.0561
_diffrn_reflns_Laue_measured_fraction_full 0.995
_diffrn_reflns_Laue_measured_fraction_max 0.989
_diffrn_reflns_limit_h_max 14
_diffrn_reflns_limit_h_min -12
_diffrn_reflns_limit_k_max 20
_diffrn_reflns_limit_k_min -20
_diffrn_reflns_limit_l_max 20
_diffrn_reflns_limit_l_min -20
_diffrn_reflns_number 39778
_diffrn_reflns_point_group_measured_fraction_full 0.995
_diffrn_reflns_point_group_measured_fraction_max 0.989
_diffrn_reflns_theta_full 25.242
_diffrn_reflns_theta_max 27.475
_diffrn_reflns_theta_min 2.607
_exptl_absorpt_coefficient_mu 3.057
_exptl_absorpt_correction_T_max 1
_exptl_absorpt_correction_T_min 0.9148
_exptl_absorpt_correction_type multi-scan
_exptl_absorpt_process_details '(DENZO-SMN; Otwinowski & Minor, 1997)'
_exptl_crystal_colour prism
_exptl_crystal_density_diffrn 1.685
_exptl_crystal_description yellow
_exptl_crystal_F_000 1312
_exptl_crystal_size_max 0.25
_exptl_crystal_size_mid 0.14
_exptl_crystal_size_min 0.11
_refine_diff_density_max 2.083
_refine_diff_density_min -1.637
_refine_diff_density_rms 0.157
_refine_ls_extinction_coef 0.00119(19)
_refine_ls_extinction_expression Fc^*^=kFc[1+0.001xFc^2^\l^3^/sin(2\q)]^-1/4^
_refine_ls_extinction_method 'SHELXL-2018/3 (Sheldrick 2018)'
_refine_ls_goodness_of_fit_ref 1.055
_refine_ls_hydrogen_treatment mixed
_refine_ls_matrix_type full
_refine_ls_number_parameters 672
_refine_ls_number_reflns 11588
_refine_ls_number_restraints 36
_refine_ls_restrained_S_all 1.063
_refine_ls_R_factor_all 0.0585
_refine_ls_R_factor_gt 0.0439
_refine_ls_shift/su_max 0.001
_refine_ls_shift/su_mean 0
_refine_ls_structure_factor_coef Fsqd
_refine_ls_weighting_details 'w=1/[\s^2^(Fo^2^)+(0.0503P)^2^+9.8277P] where P=(Fo^2^+2Fc^2^)/3'
_refine_ls_weighting_scheme calc
_refine_ls_wR_factor_gt 0.1041
_refine_ls_wR_factor_ref 0.1135
_reflns_Friedel_coverage 0
_reflns_number_gt 9692
_reflns_number_total 11588
_reflns_threshold_expression 'I > 2\s(I)'
_cod_data_source_file d1dt00479d2.cif
_cod_data_source_block bn_mr_pr26-11_100
_cod_depositor_comments
;
The following automatic conversions were performed:

data item '_exptl_absorpt_correction_type' value 'Multi-scan' was
changed to 'multi-scan' in accordance with the
/home/data/users/saulius/crontab/automatic-downloads/rss-feeds/RSC/lib/dictionaries/cif_core.dic
dictionary named 'cif_core.dic' version 2.4.2 last updated on
2011-04-26.

Automatic conversion script
Id: cif_fix_values 7556 2019-12-06 15:28:31Z antanas 

 Adding full bibliography for 7706973--7706975.cif.
;
_cod_original_cell_volume 2558.31(11)
_cod_database_code 7706975
_shelx_estimated_absorpt_t_min 0.515
_shelx_estimated_absorpt_t_max 0.73
_shelx_shelxl_version_number 2018/3

loop_
_symmetry_equiv_pos_as_xyz
'x, y, z'
'-x, -y, -z'

loop_
_atom_site_label
_atom_site_type_symbol
_atom_site_fract_x
_atom_site_fract_y
_atom_site_fract_z
_atom_site_U_iso_or_equiv
_atom_site_adp_type
_atom_site_occupancy
_atom_site_site_symmetry_order
_atom_site_calc_flag
_atom_site_refinement_flags_posn
_atom_site_refinement_flags_adp
_atom_site_refinement_flags_occupancy
_atom_site_disorder_assembly
_atom_site_disorder_group
C1 C 0.0452(5) 0.2697(3) 0.1249(3) 0.0188(9) Uani 1 1 d . . . . .
C2 C -0.1039(6) 0.1966(3) 0.3489(3) 0.0277(12) Uani 1 1 d . . . . .
C3 C -0.1079(5) 0.3512(3) 0.2796(3) 0.0216(10) Uani 1 1 d . . . . .
C4 C 0.1023(6) 0.3161(4) 0.3858(3) 0.0317(12) Uani 1 1 d . . . . .
C5 C 0.1209(5) 0.3994(3) 0.2380(3) 0.0219(10) Uani 1 1 d . . . . .
C6 C 0.2161(5) 0.2615(3) 0.2628(3) 0.0255(11) Uani 1 1 d . . . . .
C7 C 0.0302(6) 0.1313(3) 0.2477(4) 0.0270(11) Uani 1 1 d . . . . .
C8 C -0.1586(5) 0.2031(4) 0.1854(4) 0.0252(11) Uani 1 1 d . . . . .
C10 C 0.4526(5) 0.5341(4) 0.1143(4) 0.0309(12) Uani 1 1 d . . . . .
H10 H 0.50996 0.579408 0.150208 0.037 Uiso 1 1 calc R U . . .
C11 C 0.4668(5) 0.4491(4) 0.1149(4) 0.0291(12) Uani 1 1 d . . . . .
H11 H 0.533713 0.435289 0.150496 0.035 Uiso 1 1 calc R U . . .
C12 C 0.3553(5) 0.5547(4) 0.0620(4) 0.0285(12) Uani 1 1 d . . . . .
H12 H 0.346556 0.613723 0.060613 0.034 Uiso 1 1 calc R U . . .
C13 C 0.3811(5) 0.3834(4) 0.0621(3) 0.0243(11) Uani 1 1 d . . . . .
C14 C 0.2708(5) 0.4862(3) 0.0113(3) 0.0220(10) Uani 1 1 d . . . . .
C15 C 0.3843(5) 0.2886(4) 0.0542(3) 0.0243(11) Uani 1 1 d . . . . .
C16 C 0.1612(5) 0.4957(3) -0.0474(3) 0.0224(10) Uani 1 1 d . . . . .
C17 C 0.4856(6) 0.2542(4) 0.1002(4) 0.0319(12) Uani 1 1 d . . . . .
H17A H 0.557196 0.303866 0.121915 0.048 Uiso 1 1 calc R U . . .
H17B H 0.515796 0.215339 0.060913 0.048 Uiso 1 1 calc R U . . .
H17C H 0.450635 0.220818 0.148205 0.048 Uiso 1 1 calc R U . . .
C18 C 0.1388(6) 0.5838(3) -0.0662(4) 0.0273(11) Uani 1 1 d . . . . .
H18A H 0.193995 0.629195 -0.025842 0.041 Uiso 1 1 calc R U . . .
H18B H 0.048868 0.582646 -0.060471 0.041 Uiso 1 1 calc R U . . .
H18C H 0.158746 0.597432 -0.12476 0.041 Uiso 1 1 calc R U . . .
C19 C 0.1634(5) 0.1126(3) -0.0642(3) 0.0235(10) Uani 1 1 d . . . . .
C20 C -0.0649(13) 0.4322(9) 0.5953(7) 0.113(6) Uani 1 1 d . U . . .
H20 H -0.015587 0.48971 0.614606 0.135 Uiso 1 1 calc R U . . .
C21 C -0.1788(11) 0.4231(6) 0.5389(6) 0.088(4) Uani 1 1 d . U . . .
H21 H -0.207637 0.472821 0.520618 0.105 Uiso 1 1 calc R U . . .
C22 C -0.0268(10) 0.3629(10) 0.6209(7) 0.105(5) Uani 1 1 d . U . . .
H22 H 0.048448 0.371132 0.659033 0.127 Uiso 1 1 calc R U . . .
C23 C -0.2459(9) 0.3348(5) 0.5120(5) 0.060(3) Uani 1 1 d . . . . .
C24 C -0.0958(7) 0.2772(8) 0.5928(5) 0.074(4) Uani 1 1 d . . . . .
C25 C -0.3621(8) 0.3104(4) 0.4510(4) 0.0435(17) Uani 1 1 d . . . . .
C26 C -0.0595(7) 0.1945(9) 0.6140(5) 0.075(3) Uani 1 1 d . U . . .
C27 C -0.4324(10) 0.3757(4) 0.4162(5) 0.062(2) Uani 1 1 d . . . . .
H27A H -0.394871 0.43419 0.444906 0.093 Uiso 1 1 calc R U . . .
H27B H -0.522962 0.356399 0.426619 0.093 Uiso 1 1 calc R U . . .
H27C H -0.425254 0.379046 0.354559 0.093 Uiso 1 1 calc R U . . .
C28 C 0.0590(8) 0.1974(11) 0.6708(6) 0.114(5) Uani 1 1 d . U . . .
H28A H 0.123757 0.252079 0.663029 0.171 Uiso 1 1 calc R U . . .
H28B H 0.092104 0.146284 0.656054 0.171 Uiso 1 1 calc R U . . .
H28C H 0.039048 0.195923 0.73054 0.171 Uiso 1 1 calc R U . . .
C29 C -0.5281(6) 0.1023(4) 0.3577(4) 0.0283(12) Uani 1 1 d . . . . .
C30 C -0.1968(8) -0.0250(7) 0.5358(4) 0.058(2) Uani 1 1 d . . . . .
C40 C -0.0938(5) 0.3367(3) -0.1614(3) 0.0208(10) Uani 1 1 d . . . . .
N1 N 0.0603(4) 0.2749(3) 0.0530(3) 0.0206(8) Uani 1 1 d . . . . .
N2 N -0.1721(6) 0.1602(3) 0.3955(3) 0.0379(13) Uani 1 1 d . . . . .
N3 N -0.1733(5) 0.3986(3) 0.2900(3) 0.0326(11) Uani 1 1 d . . . . .
N4 N 0.1501(6) 0.3422(5) 0.4533(3) 0.0536(17) Uani 1 1 d . . . . .
N5 N 0.1752(5) 0.4716(3) 0.2267(3) 0.0305(10) Uani 1 1 d . . . . .
N6 N 0.3214(5) 0.2567(3) 0.2671(3) 0.0352(11) Uani 1 1 d . . . . .
N7 N 0.0358(6) 0.0584(4) 0.2433(5) 0.0523(17) Uani 1 1 d . . . . .
N8 N -0.2530(5) 0.1659(3) 0.1441(4) 0.0381(12) Uani 1 1 d . . . . .
N10 N 0.2864(4) 0.4034(3) 0.0132(3) 0.0187(8) Uani 1 1 d . . . . .
N11 N 0.2897(4) 0.2421(3) 0.0037(3) 0.0222(9) Uani 1 1 d . . . . .
N12 N 0.0891(4) 0.4210(3) -0.0798(3) 0.0192(8) Uani 1 1 d . . . . .
N13 N 0.2704(5) 0.1535(3) -0.0105(4) 0.0281(10) Uani 1 1 d . . . . .
N14 N -0.0153(4) 0.4199(3) -0.1347(3) 0.0217(9) Uani 1 1 d . . . . .
N15 N 0.1398(5) 0.0251(3) -0.0760(4) 0.0399(13) Uani 1 1 d . . . . .
H15A H 0.176944 0.006418 -0.051087 0.048 Uiso 1 1 d R U . . .
H15B H 0.069745 -0.000368 -0.106622 0.048 Uiso 1 1 d R U . . .
N16 N -0.1989(4) 0.3393(3) -0.2111(3) 0.0240(9) Uani 1 1 d . . . . .
H16A H -0.236743 0.298383 -0.233419 0.029 Uiso 1 1 d R U . . .
H16B H -0.211296 0.389088 -0.227898 0.029 Uiso 1 1 d R U . . .
N20 N -0.2034(5) 0.2657(4) 0.5407(3) 0.0466(17) Uani 1 1 d . . . . .
N21 N -0.3962(5) 0.2266(3) 0.4304(3) 0.0320(11) Uani 1 1 d . . . . .
N22 N -0.1379(5) 0.1262(6) 0.5770(3) 0.057(2) Uani 1 1 d . . . . .
N23 N -0.5005(6) 0.1921(3) 0.3740(3) 0.0338(11) Uani 1 1 d . . . . .
N24 N -0.1155(7) 0.0441(7) 0.5871(4) 0.078(3) Uani 1 1 d . . . . .
N25 N -0.6308(5) 0.0687(3) 0.3019(3) 0.0394(13) Uani 1 1 d . . . . .
H25A H -0.663667 0.100848 0.278186 0.047 Uiso 1 1 d R U . . .
H25B H -0.660862 0.008972 0.285534 0.047 Uiso 1 1 d R U . . .
N26 N -0.1754(10) -0.1059(7) 0.5429(4) 0.106(4) Uani 1 1 d . U . . .
H26A H -0.222153 -0.15042 0.511772 0.128 Uiso 1 1 d R U . . .
H26B H -0.114282 -0.112986 0.578306 0.128 Uiso 1 1 d R U . . .
Ni1 Ni 0.15498(6) 0.30287(4) -0.05218(4) 0.01707(13) Uani 1 1 d . . . . .
Ni2 Ni -0.28981(7) 0.14462(5) 0.48888(4) 0.02665(16) Uani 1 1 d . . . . .
W1 W 0.01802(2) 0.26598(2) 0.25873(2) 0.01768(7) Uani 1 1 d . . . . .
O11 O 0.0953(3) 0.1573(2) -0.1007(2) 0.0232(7) Uani 1 1 d . . . . .
O12 O -0.0666(4) 0.2692(2) -0.1375(2) 0.0243(8) Uani 1 1 d . . . . .
O13 O 0.2377(4) 0.3204(2) -0.1636(2) 0.0311(9) Uani 1 1 d . . . . .
H13A H 0.266282 0.287277 -0.184957 0.047 Uiso 1 1 d R U . . .
H13B H 0.246265 0.36003 -0.189505 0.047 Uiso 1 1 d R U . . .
O21 O -0.4626(4) 0.0566(2) 0.3939(3) 0.0283(8) Uani 1 1 d . . . . .
O22 O -0.2822(4) -0.0099(3) 0.4867(3) 0.0349(10) Uani 1 1 d . . . . .
O23 O -0.4225(3) 0.1177(2) 0.5773(2) 0.0213(7) Uani 1 1 d . . . . .
H23A H -0.367837 0.127566 0.621186 0.032 Uiso 1 1 d R U . . .
H23B H -0.461937 0.072181 0.572412 0.032 Uiso 1 1 d R U . . .
O1W O 0.3235(4) 0.8521(3) 0.2601(2) 0.0313(9) Uani 1 1 d . . . . .
H1WA H 0.380632 0.857658 0.225448 0.047 Uiso 1 1 d R U . . .
H1WB H 0.253022 0.867184 0.249956 0.047 Uiso 1 1 d R U . . .
O2W O 0.1490(4) 0.9270(3) 0.1782(3) 0.0320(9) Uani 1 1 d . . . . .
H2WA H 0.088974 0.893012 0.155176 0.048 Uiso 1 1 d R U . . .
H2WB H 0.108264 0.963585 0.19841 0.048 Uiso 1 1 d R U . . .
O3W O 0.2666(7) 0.7907(4) 0.0327(4) 0.084(2) Uani 1 1 d . . . . .
O4W O 0.4808(6) 0.8507(4) 0.1303(3) 0.0584(16) Uani 1 1 d . . . . .
O5W O 0.6626(6) 0.8032(4) 0.2423(4) 0.0658(17) Uani 1 1 d . . . . .
O6W O 0.6019(7) 0.7731(5) 0.4127(4) 0.0513(18) Uani 0.75 1 d . . P . .
O7W O 0.3336(5) 0.0165(3) 0.0789(4) 0.0624(17) Uani 1 1 d . . . . .
O8W O 0.6543(6) 0.6070(4) 0.4150(3) 0.0589(14) Uani 1 1 d . . . . .
O9W O 0.7148(4) 0.5411(3) 0.2618(2) 0.0330(9) Uani 1 1 d . . . . .
O10W O 0.3920(18) 0.4995(12) 0.3838(12) 0.041(4) Uiso 0.25 1 d . . P . .
O11W O -0.1565(8) -0.0395(6) 0.3362(5) 0.0347(18) Uiso 0.5 1 d . . P A 1
O13W O 0.4199(7) -0.0210(5) -0.0651(5) 0.0268(16) Uiso 0.5 1 d . . P B 1
O12W O -0.2730(8) -0.0350(5) 0.3076(5) 0.0315(17) Uiso 0.5 1 d . . P C 2
O14W O 0.4256(8) -0.0139(6) -0.1723(6) 0.0367(19) Uiso 0.5 1 d . . P D 2
H13 H 0.283(7) 0.126(5) 0.020(5) 0.03(2) Uiso 1 1 d . . . . .
H14 H -0.031(6) 0.471(4) -0.156(4) 0.021(14) Uiso 1 1 d . . . . .
H23 H -0.542(6) 0.224(5) 0.348(4) 0.033(18) Uiso 1 1 d . . . . .
H24 H -0.065(10) 0.037(7) 0.625(7) 0.09(3) Uiso 1 1 d . . . . .

loop_
_atom_site_aniso_label
_atom_site_aniso_U_11
_atom_site_aniso_U_22
_atom_site_aniso_U_33
_atom_site_aniso_U_23
_atom_site_aniso_U_13
_atom_site_aniso_U_12
C1 0.026(2) 0.012(2) 0.021(2) 0.0045(17) 0.0044(19) 0.0082(18)
C2 0.043(3) 0.019(2) 0.022(2) 0.001(2) 0.017(2) 0.004(2)
C3 0.026(3) 0.017(2) 0.024(2) -0.0020(19) 0.005(2) 0.009(2)
C4 0.039(3) 0.041(3) 0.018(3) 0.004(2) 0.005(2) 0.014(3)
C5 0.031(3) 0.017(2) 0.019(2) 0.0019(18) 0.003(2) 0.008(2)
C6 0.034(3) 0.018(2) 0.025(3) 0.0066(19) 0.001(2) 0.005(2)
C7 0.035(3) 0.018(3) 0.028(3) -0.005(2) -0.003(2) 0.011(2)
C8 0.028(3) 0.022(3) 0.030(3) 0.011(2) 0.010(2) 0.010(2)
C10 0.024(3) 0.036(3) 0.028(3) -0.008(2) 0.006(2) -0.003(2)
C11 0.022(3) 0.036(3) 0.026(3) 0.000(2) 0.004(2) 0.001(2)
C12 0.028(3) 0.025(3) 0.028(3) -0.004(2) 0.013(2) -0.003(2)
C13 0.019(2) 0.030(3) 0.024(3) 0.004(2) 0.008(2) 0.004(2)
C14 0.024(2) 0.020(2) 0.022(2) -0.0017(19) 0.012(2) 0.0025(19)
C15 0.016(2) 0.031(3) 0.028(3) 0.005(2) 0.004(2) 0.008(2)
C16 0.032(3) 0.020(2) 0.018(2) 0.0028(18) 0.010(2) 0.009(2)
C17 0.027(3) 0.040(3) 0.031(3) 0.003(2) 0.000(2) 0.014(2)
C18 0.037(3) 0.018(2) 0.030(3) 0.005(2) 0.012(2) 0.009(2)
C19 0.025(3) 0.021(3) 0.028(3) 0.005(2) 0.008(2) 0.011(2)
C20 0.106(8) 0.112(8) 0.062(6) -0.064(6) 0.055(6) -0.088(7)
C21 0.114(8) 0.056(5) 0.060(5) -0.037(4) 0.055(5) -0.051(5)
C22 0.059(6) 0.155(11) 0.053(6) -0.067(7) 0.035(4) -0.065(7)
C23 0.081(6) 0.042(4) 0.033(3) -0.023(3) 0.034(4) -0.035(4)
C24 0.025(3) 0.131(9) 0.035(4) -0.048(5) 0.020(3) -0.035(4)
C25 0.073(5) 0.021(3) 0.029(3) -0.004(2) 0.025(3) -0.006(3)
C26 0.028(4) 0.158(10) 0.032(4) -0.045(5) 0.002(3) 0.017(5)
C27 0.109(7) 0.017(3) 0.065(5) 0.006(3) 0.044(5) 0.013(4)
C28 0.030(4) 0.246(15) 0.055(5) -0.077(8) -0.019(4) 0.032(6)
C29 0.036(3) 0.018(3) 0.030(3) 0.000(2) -0.006(2) 0.008(2)
C30 0.059(5) 0.122(8) 0.015(3) 0.001(4) 0.003(3) 0.066(5)
C40 0.029(3) 0.020(2) 0.016(2) 0.0019(18) 0.0078(19) 0.009(2)
N1 0.024(2) 0.018(2) 0.020(2) 0.0029(16) 0.0027(16) 0.0062(17)
N2 0.056(3) 0.028(3) 0.023(2) -0.010(2) 0.015(2) -0.006(2)
N3 0.038(3) 0.028(3) 0.035(3) -0.002(2) 0.010(2) 0.012(2)
N4 0.052(4) 0.090(5) 0.023(3) -0.006(3) 0.003(2) 0.026(3)
N5 0.040(3) 0.022(2) 0.032(2) 0.0039(19) 0.010(2) 0.011(2)
N6 0.036(3) 0.032(3) 0.043(3) 0.014(2) 0.011(2) 0.016(2)
N7 0.054(4) 0.024(3) 0.076(5) -0.017(3) -0.019(3) 0.015(3)
N8 0.036(3) 0.026(3) 0.050(3) 0.002(2) 0.002(2) 0.004(2)
N10 0.021(2) 0.0136(19) 0.020(2) -0.0004(15) 0.0078(16) 0.0004(15)
N11 0.022(2) 0.022(2) 0.026(2) 0.0050(17) 0.0080(17) 0.0094(17)
N12 0.024(2) 0.019(2) 0.0174(19) 0.0039(15) 0.0060(16) 0.0099(17)
N13 0.030(3) 0.018(2) 0.039(3) 0.005(2) 0.003(2) 0.0115(19)
N14 0.032(2) 0.015(2) 0.020(2) 0.0045(16) 0.0021(17) 0.0080(17)
N15 0.038(3) 0.023(2) 0.060(4) 0.003(2) -0.011(3) 0.014(2)
N16 0.036(2) 0.016(2) 0.021(2) 0.0021(16) -0.0011(18) 0.0094(18)
N20 0.032(3) 0.064(4) 0.025(3) -0.024(3) 0.017(2) -0.026(3)
N21 0.048(3) 0.019(2) 0.022(2) 0.0015(18) 0.005(2) -0.005(2)
N22 0.023(3) 0.128(7) 0.020(3) -0.021(3) -0.005(2) 0.026(3)
N23 0.053(3) 0.019(2) 0.030(3) 0.0018(19) -0.005(2) 0.012(2)
N24 0.055(4) 0.173(10) 0.028(3) -0.016(4) -0.013(3) 0.079(6)
N25 0.053(3) 0.025(3) 0.040(3) -0.006(2) -0.021(2) 0.018(2)
N26 0.183(9) 0.162(9) 0.029(3) -0.015(4) -0.019(4) 0.157(8)
Ni1 0.0203(3) 0.0163(3) 0.0153(3) 0.0020(2) 0.0049(2) 0.0046(2)
Ni2 0.0259(3) 0.0350(4) 0.0130(3) -0.0029(3) 0.0041(3) -0.0040(3)
W1 0.02707(12) 0.01395(10) 0.01453(10) 0.00305(6) 0.00612(7) 0.00824(7)
O11 0.0260(19) 0.0192(17) 0.0271(19) 0.0035(14) 0.0044(15) 0.0098(14)
O12 0.035(2) 0.0167(17) 0.0235(18) 0.0033(14) 0.0030(15) 0.0116(15)
O13 0.050(2) 0.0164(18) 0.030(2) 0.0020(15) 0.0212(18) 0.0089(17)
O21 0.033(2) 0.0188(18) 0.033(2) 0.0039(15) -0.0056(16) 0.0094(16)
O22 0.031(2) 0.054(3) 0.027(2) 0.0157(19) 0.0048(17) 0.021(2)
O23 0.0225(17) 0.0210(17) 0.0184(16) 0.0008(13) 0.0039(13) 0.0012(14)
O1W 0.031(2) 0.038(2) 0.0237(19) -0.0021(16) 0.0033(16) 0.0078(17)
O2W 0.036(2) 0.0206(19) 0.038(2) -0.0073(16) 0.0006(18) 0.0066(16)
O3W 0.101(5) 0.075(4) 0.041(3) -0.015(3) 0.031(3) -0.050(4)
O4W 0.075(4) 0.068(4) 0.058(3) 0.036(3) 0.039(3) 0.053(3)
O5W 0.098(5) 0.077(4) 0.048(3) 0.023(3) 0.031(3) 0.061(4)
O6W 0.077(5) 0.059(4) 0.037(3) 0.003(3) 0.010(3) 0.050(4)
O7W 0.051(3) 0.034(3) 0.115(5) 0.033(3) 0.034(3) 0.023(2)
O8W 0.071(4) 0.054(3) 0.046(3) -0.016(2) 0.004(3) 0.007(3)
O9W 0.046(2) 0.036(2) 0.0243(19) 0.0102(17) 0.0115(17) 0.0195(19)

loop_
_atom_type_symbol
_atom_type_description
_atom_type_scat_dispersion_real
_atom_type_scat_dispersion_imag
_atom_type_scat_source
C C 0.0033 0.0016 'International Tables Vol C Tables 4.2.6.8 and 6.1.1.4'
H H 0 0 'International Tables Vol C Tables 4.2.6.8 and 6.1.1.4'
N N 0.0061 0.0033 'International Tables Vol C Tables 4.2.6.8 and 6.1.1.4'
O O 0.0106 0.006 'International Tables Vol C Tables 4.2.6.8 and 6.1.1.4'
Ni Ni 0.3393 1.1124 'International Tables Vol C Tables 4.2.6.8 and 6.1.1.4'
W W -0.849 6.8722 'International Tables Vol C Tables 4.2.6.8 and 6.1.1.4'

loop_
_exptl_crystal_face_index_h
_exptl_crystal_face_index_k
_exptl_crystal_face_index_l
_exptl_crystal_face_perp_dist
-1 0 -1 0.04
1 0 1 0.065
0 -1 1 0.08
0 1 -1 0.05
-1 2 1 0.163
1 -2 -1 0.093
1 1 0 0.07
-1 -1 0 0.07

loop_
_geom_angle_atom_site_label_1
_geom_angle_atom_site_label_2
_geom_angle_atom_site_label_3
_geom_angle
_geom_angle_site_symmetry_1
_geom_angle_site_symmetry_3
_geom_angle_publ_flag
N1 C1 W1 177.6(4) . . ?
N2 C2 W1 177.9(6) . . ?
N3 C3 W1 178.3(5) . . ?
N4 C4 W1 178.3(6) . . ?
N5 C5 W1 179.2(5) . . ?
N6 C6 W1 177.4(5) . . ?
N7 C7 W1 178.6(6) . . ?
N8 C8 W1 177.2(5) . . ?
C11 C10 C12 120.9(5) . . ?
C11 C10 H10 119.6 . . ?
C12 C10 H10 119.6 . . ?
C10 C11 C13 118.7(5) . . ?
C10 C11 H11 120.7 . . ?
C13 C11 H11 120.7 . . ?
C10 C12 C14 118.2(5) . . ?
C10 C12 H12 120.9 . . ?
C14 C12 H12 120.9 . . ?
N10 C13 C11 120.1(5) . . ?
N10 C13 C15 114.5(5) . . ?
C11 C13 C15 125.4(5) . . ?
N10 C14 C12 119.9(5) . . ?
N10 C14 C16 114.5(4) . . ?
C12 C14 C16 125.6(5) . . ?
N11 C15 C17 125.4(5) . . ?
N11 C15 C13 112.0(5) . . ?
C17 C15 C13 122.6(5) . . ?
N12 C16 C14 113.6(4) . . ?
N12 C16 C18 124.3(5) . . ?
C14 C16 C18 122.1(5) . . ?
C15 C17 H17A 109.5 . . ?
C15 C17 H17B 109.5 . . ?
H17A C17 H17B 109.5 . . ?
C15 C17 H17C 109.5 . . ?
H17A C17 H17C 109.5 . . ?
H17B C17 H17C 109.5 . . ?
C16 C18 H18A 109.5 . . ?
C16 C18 H18B 109.5 . . ?
H18A C18 H18B 109.5 . . ?
C16 C18 H18C 109.5 . . ?
H18A C18 H18C 109.5 . . ?
H18B C18 H18C 109.5 . . ?
O11 C19 N15 123.0(5) . . ?
O11 C19 N13 120.6(5) . . ?
N15 C19 N13 116.4(5) . . ?
C22 C20 C21 121.6(9) . . ?
C22 C20 H20 119.2 . . ?
C21 C20 H20 119.2 . . ?
C23 C21 C20 115.6(12) . . ?
C23 C21 H21 122.2 . . ?
C20 C21 H21 122.2 . . ?
C20 C22 C24 120.8(12) . . ?
C20 C22 H22 119.6 . . ?
C24 C22 H22 119.6 . . ?
N20 C23 C21 120.6(9) . . ?
N20 C23 C25 114.7(6) . . ?
C21 C23 C25 124.7(10) . . ?
N20 C24 C22 119.6(13) . . ?
N20 C24 C26 114.7(7) . . ?
C22 C24 C26 125.8(10) . . ?
N21 C25 C23 112.3(7) . . ?
N21 C25 C27 123.7(7) . . ?
C23 C25 C27 124.0(7) . . ?
N22 C26 C24 112.2(7) . . ?
N22 C26 C28 127.3(12) . . ?
C24 C26 C28 120.5(10) . . ?
C25 C27 H27A 109.5 . . ?
C25 C27 H27B 109.5 . . ?
H27A C27 H27B 109.5 . . ?
C25 C27 H27C 109.5 . . ?
H27A C27 H27C 109.5 . . ?
H27B C27 H27C 109.5 . . ?
C26 C28 H28A 109.5 . . ?
C26 C28 H28B 109.5 . . ?
H28A C28 H28B 109.5 . . ?
C26 C28 H28C 109.5 . . ?
H28A C28 H28C 109.5 . . ?
H28B C28 H28C 109.5 . . ?
O21 C29 N25 123.6(5) . . ?
O21 C29 N23 121.3(5) . . ?
N25 C29 N23 115.0(5) . . ?
O22 C30 N26 123.4(9) . . ?
O22 C30 N24 119.7(8) . . ?
N26 C30 N24 116.9(7) . . ?
O12 C40 N16 125.2(5) . . ?
O12 C40 N14 120.8(5) . . ?
N16 C40 N14 114.0(4) . . ?
C1 N1 Ni1 158.2(4) . . ?
C2 N2 Ni2 158.0(5) . . ?
C13 N10 C14 122.3(4) . . ?
C13 N10 Ni1 117.9(3) . . ?
C14 N10 Ni1 119.6(4) . . ?
C15 N11 N13 122.3(5) . . ?
C15 N11 Ni1 119.3(4) . . ?
N13 N11 Ni1 118.3(3) . . ?
C16 N12 N14 119.8(4) . . ?
C16 N12 Ni1 116.7(3) . . ?
N14 N12 Ni1 123.2(3) . . ?
N11 N13 C19 115.6(5) . . ?
N11 N13 H13 124(6) . . ?
C19 N13 H13 111(6) . . ?
N12 N14 C40 116.3(4) . . ?
N12 N14 H14 122(4) . . ?
C40 N14 H14 121(4) . . ?
C19 N15 H15A 114.9 . . ?
C19 N15 H15B 115.8 . . ?
H15A N15 H15B 128 . . ?
C40 N16 H16A 118.5 . . ?
C40 N16 H16B 121 . . ?
H16A N16 H16B 118.4 . . ?
C24 N20 C23 121.8(8) . . ?
C24 N20 Ni2 119.4(7) . . ?
C23 N20 Ni2 118.1(5) . . ?
C25 N21 N23 120.5(6) . . ?
C25 N21 Ni2 118.3(5) . . ?
N23 N21 Ni2 121.1(4) . . ?
C26 N22 N24 119.6(8) . . ?
C26 N22 Ni2 118.4(8) . . ?
N24 N22 Ni2 121.5(5) . . ?
N21 N23 C29 115.3(5) . . ?
N21 N23 H23 122(5) . . ?
C29 N23 H23 122(5) . . ?
N22 N24 C30 115.5(6) . . ?
N22 N24 H24 121(8) . . ?
C30 N24 H24 123(8) . . ?
C29 N25 H25A 118.8 . . ?
C29 N25 H25B 124.2 . . ?
H25A N25 H25B 116.7 . . ?
C30 N26 H26A 120.3 . . ?
C30 N26 H26B 119.7 . . ?
H26A N26 H26B 120 . . ?
N1 Ni1 N10 91.10(17) . . ?
N1 Ni1 O13 174.39(17) . . ?
N10 Ni1 O13 94.49(16) . . ?
N1 Ni1 N11 86.78(17) . . ?
N10 Ni1 N11 76.03(17) . . ?
O13 Ni1 N11 94.14(17) . . ?
N1 Ni1 N12 95.99(16) . . ?
N10 Ni1 N12 75.11(17) . . ?
O13 Ni1 N12 85.88(15) . . ?
N11 Ni1 N12 151.05(17) . . ?
N1 Ni1 O11 91.25(15) . . ?
N10 Ni1 O11 148.72(15) . . ?
O13 Ni1 O11 83.75(14) . . ?
N11 Ni1 O11 72.97(15) . . ?
N12 Ni1 O11 135.53(15) . . ?
N20 Ni2 N2 91.0(2) . . ?
N20 Ni2 O23 94.67(17) . . ?
N2 Ni2 O23 174.09(17) . . ?
N20 Ni2 N21 76.2(3) . . ?
N2 Ni2 N21 91.5(2) . . ?
O23 Ni2 N21 88.44(17) . . ?
N20 Ni2 N22 74.8(3) . . ?
N2 Ni2 N22 89.9(2) . . ?
O23 Ni2 N22 93.09(18) . . ?
N21 Ni2 N22 151.0(3) . . ?
N20 Ni2 O21 146.4(2) . . ?
N2 Ni2 O21 91.33(18) . . ?
O23 Ni2 O21 83.07(14) . . ?
N21 Ni2 O21 70.27(15) . . ?
N22 Ni2 O21 138.7(2) . . ?
C7 W1 C8 78.0(2) . . ?
C7 W1 C1 86.26(19) . . ?
C8 W1 C1 70.52(19) . . ?
C7 W1 C2 73.9(2) . . ?
C8 W1 C2 74.5(2) . . ?
C1 W1 C2 142.7(2) . . ?
C7 W1 C5 142.5(2) . . ?
C8 W1 C5 121.67(19) . . ?
C1 W1 C5 73.44(18) . . ?
C2 W1 C5 138.85(19) . . ?
C7 W1 C6 70.2(2) . . ?
C8 W1 C6 137.5(2) . . ?
C1 W1 C6 79.75(19) . . ?
C2 W1 C6 120.4(2) . . ?
C5 W1 C6 75.21(19) . . ?
C7 W1 C3 144.6(2) . . ?
C8 W1 C3 74.9(2) . . ?
C1 W1 C3 105.37(19) . . ?
C2 W1 C3 77.2(2) . . ?
C5 W1 C3 72.4(2) . . ?
C6 W1 C3 144.0(2) . . ?
C7 W1 C4 106.0(2) . . ?
C8 W1 C4 143.6(2) . . ?
C1 W1 C4 144.8(2) . . ?
C2 W1 C4 72.2(2) . . ?
C5 W1 C4 77.4(2) . . ?
C6 W1 C4 74.1(2) . . ?
C3 W1 C4 83.7(2) . . ?
C19 O11 Ni1 112.1(3) . . ?
Ni1 O13 H13A 124.3 . . ?
Ni1 O13 H13B 127 . . ?
H13A O13 H13B 108.7 . . ?
C29 O21 Ni2 112.0(3) . . ?
Ni2 O23 H23A 95.7 . . ?
Ni2 O23 H23B 112.8 . . ?
H23A O23 H23B 113.5 . . ?
H1WA O1W H1WB 123.8 . . ?
H2WA O2W H2WB 96.9 . . ?

loop_
_geom_bond_atom_site_label_1
_geom_bond_atom_site_label_2
_geom_bond_distance
_geom_bond_site_symmetry_2
_geom_bond_publ_flag
C1 N1 1.156(6) . ?
C1 W1 2.147(5) . ?
C2 N2 1.147(7) . ?
C2 W1 2.151(5) . ?
C3 N3 1.159(7) . ?
C3 W1 2.159(5) . ?
C4 N4 1.155(8) . ?
C4 W1 2.161(6) . ?
C5 N5 1.164(7) . ?
C5 W1 2.156(5) . ?
C6 N6 1.157(8) . ?
C6 W1 2.157(6) . ?
C7 N7 1.155(8) . ?
C7 W1 2.140(5) . ?
C8 N8 1.173(8) . ?
C8 W1 2.140(6) . ?
C10 C11 1.374(9) . ?
C10 C12 1.390(9) . ?
C10 H10 0.95 . ?
C11 C13 1.395(8) . ?
C11 H11 0.95 . ?
C12 C14 1.398(7) . ?
C12 H12 0.95 . ?
C13 N10 1.336(7) . ?
C13 C15 1.491(8) . ?
C14 N10 1.346(7) . ?
C14 C16 1.482(8) . ?
C15 N11 1.290(7) . ?
C15 C17 1.482(7) . ?
C16 N12 1.294(7) . ?
C16 C18 1.490(7) . ?
C17 H17A 0.98 . ?
C17 H17B 0.98 . ?
C17 H17C 0.98 . ?
C18 H18A 0.98 . ?
C18 H18B 0.98 . ?
C18 H18C 0.98 . ?
C19 O11 1.252(6) . ?
C19 N15 1.331(7) . ?
C19 N13 1.378(7) . ?
C20 C22 1.31(2) . ?
C20 C21 1.43(2) . ?
C20 H20 0.95 . ?
C21 C23 1.422(9) . ?
C21 H21 0.95 . ?
C22 C24 1.399(14) . ?
C22 H22 0.95 . ?
C23 N20 1.350(12) . ?
C23 C25 1.479(12) . ?
C24 N20 1.337(10) . ?
C24 C26 1.481(16) . ?
C25 N21 1.290(7) . ?
C25 C27 1.508(11) . ?
C26 N22 1.275(11) . ?
C26 C28 1.491(11) . ?
C27 H27A 0.98 . ?
C27 H27B 0.98 . ?
C27 H27C 0.98 . ?
C28 H28A 0.98 . ?
C28 H28B 0.98 . ?
C28 H28C 0.98 . ?
C29 O21 1.243(6) . ?
C29 N25 1.342(7) . ?
C29 N23 1.371(7) . ?
C30 O22 1.228(7) . ?
C30 N26 1.347(12) . ?
C30 N24 1.394(13) . ?
C40 O12 1.226(6) . ?
C40 N16 1.336(7) . ?
C40 N14 1.395(6) . ?
N1 Ni1 2.019(4) . ?
N2 Ni2 2.002(5) . ?
N10 Ni1 2.022(4) . ?
N11 N13 1.355(6) . ?
N11 Ni1 2.081(4) . ?
N12 N14 1.361(6) . ?
N12 Ni1 2.179(4) . ?
N13 H13 0.69(7) . ?
N14 H14 0.92(6) . ?
N15 H15A 0.6628 . ?
N15 H15B 0.8618 . ?
N16 H16A 0.7282 . ?
N16 H16B 0.8678 . ?
N20 Ni2 2.002(6) . ?
N21 N23 1.361(7) . ?
N21 Ni2 2.108(5) . ?
N22 N24 1.374(12) . ?
N22 Ni2 2.142(6) . ?
N23 H23 0.85(7) . ?
N24 H24 0.81(11) . ?
N25 H25A 0.7733 . ?
N25 H25B 0.9279 . ?
N26 H26A 0.86 . ?
N26 H26B 0.86 . ?
Ni1 O13 2.026(4) . ?
Ni1 O11 2.289(4) . ?
Ni2 O23 2.057(3) . ?
Ni2 O21 2.397(4) . ?
O13 H13A 0.7471 . ?
O13 H13B 0.7435 . ?
O23 H23A 0.8549 . ?
O23 H23B 0.7311 . ?
O1W H1WA 0.8464 . ?
O1W H1WB 0.8569 . ?
O2W H2WA 0.7826 . ?
O2W H2WB 0.8687 . ?

loop_
_geom_hbond_atom_site_label_D
_geom_hbond_atom_site_label_H
_geom_hbond_atom_site_label_A
_geom_hbond_distance_DH
_geom_hbond_distance_HA
_geom_hbond_distance_DA
_geom_hbond_angle_DHA
_geom_hbond_site_symmetry_A
_geom_hbond_publ_flag
C17 H17C N6 0.98 2.55 3.287(8) 132.2 . yes
C18 H18A O3W 0.98 2.56 3.445(8) 149.7 . yes
C18 H18C N3 0.98 2.61 3.577(8) 167.3 2_565 yes
C28 H28B O11W^a 0.98 1.96 2.913(17) 162.6 2_556 yes
N15 H15A O7W 0.66 2.52 3.110(8) 149.4 . yes
N15 H15B N7 0.86 2.39 3.154(8) 148.7 2 yes
N16 H16A O1W 0.73 2.31 3.004(6) 158.5 2_565 yes
N16 H16B N5 0.87 2.11 2.921(6) 154.9 2_565 yes
N25 H25A N6 0.77 2.49 3.162(7) 146.4 1_455 yes
N25 H25B O1W 0.93 2.43 3.329(6) 163 1_445 yes
N25 H25B O2W 0.93 2.59 3.271(6) 130.7 1_445 yes
N26 H26A O6W 0.86 2.4 3.200(13) 155.8 1_445 yes
O13 H13A O5W 0.75 1.99 2.735(6) 178.4 2_665 yes
O13 H13B O9W 0.74 1.93 2.672(5) 173.3 2_665 yes
O23 H23A N22 0.85 2.64 3.049(6) 110.7 . yes
O23 H23A O1W 0.85 1.88 2.667(5) 151.9 2_566 yes
O23 H23B O21 0.73 2.08 2.770(5) 157.4 2_456 yes
O1W H1WA O4W 0.85 1.93 2.761(6) 166.8 . yes
O1W H1WB O2W 0.86 1.95 2.718(6) 148.9 . yes
O2W H2WA O11 0.78 2.06 2.802(5) 159.2 2_565 yes
O2W H2WA O12 0.78 2.49 3.002(5) 124.7 2_565 yes
O2W H2WB N7 0.87 1.97 2.836(7) 172.7 1_565 yes
N13 H13 O7W 0.69(7) 2.14(8) 2.792(7) 161(8) . yes
N14 H14 N5 0.92(6) 2.22(6) 3.025(6) 145(5) 2_565 yes
N23 H23 N6 0.85(7) 2.04(7) 2.845(7) 159(6) 1_455 yes
N24 H24 N7 0.81(11) 2.63(11) 3.318(10) 144(10) 2_556 yes
N24 H24 O11W^a 0.81(11) 2.41(11) 3.106(10) 145(10) 2_556 yes

loop_
_geom_torsion_atom_site_label_1
_geom_torsion_atom_site_label_2
_geom_torsion_atom_site_label_3
_geom_torsion_atom_site_label_4
_geom_torsion
_geom_torsion_site_symmetry_1
_geom_torsion_site_symmetry_2
_geom_torsion_site_symmetry_3
_geom_torsion_site_symmetry_4
_geom_torsion_publ_flag
C12 C10 C11 C13 -0.4(8) . . . . ?
C11 C10 C12 C14 1.4(8) . . . . ?
C10 C11 C13 N10 -1.0(8) . . . . ?
C10 C11 C13 C15 179.1(5) . . . . ?
C10 C12 C14 N10 -1.1(7) . . . . ?
C10 C12 C14 C16 179.4(5) . . . . ?
N10 C13 C15 N11 -3.0(6) . . . . ?
C11 C13 C15 N11 176.9(5) . . . . ?
N10 C13 C15 C17 177.1(5) . . . . ?
C11 C13 C15 C17 -3.0(8) . . . . ?
N10 C14 C16 N12 7.8(6) . . . . ?
C12 C14 C16 N12 -172.7(5) . . . . ?
N10 C14 C16 C18 -172.2(4) . . . . ?
C12 C14 C16 C18 7.3(8) . . . . ?
C22 C20 C21 C23 -0.9(13) . . . . ?
C21 C20 C22 C24 1.0(15) . . . . ?
C20 C21 C23 N20 1.4(10) . . . . ?
C20 C21 C23 C25 -177.1(7) . . . . ?
C20 C22 C24 N20 -1.5(13) . . . . ?
C20 C22 C24 C26 177.0(9) . . . . ?
N20 C23 C25 N21 -5.4(8) . . . . ?
C21 C23 C25 N21 173.1(6) . . . . ?
N20 C23 C25 C27 174.9(6) . . . . ?
C21 C23 C25 C27 -6.6(10) . . . . ?
N20 C24 C26 N22 0.9(9) . . . . ?
C22 C24 C26 N22 -177.7(7) . . . . ?
N20 C24 C26 C28 179.4(7) . . . . ?
C22 C24 C26 C28 0.8(12) . . . . ?
C11 C13 N10 C14 1.3(7) . . . . ?
C15 C13 N10 C14 -178.8(4) . . . . ?
C11 C13 N10 Ni1 -173.7(4) . . . . ?
C15 C13 N10 Ni1 6.2(6) . . . . ?
C12 C14 N10 C13 -0.2(7) . . . . ?
C16 C14 N10 C13 179.4(4) . . . . ?
C12 C14 N10 Ni1 174.7(4) . . . . ?
C16 C14 N10 Ni1 -5.8(5) . . . . ?
C17 C15 N11 N13 2.4(8) . . . . ?
C13 C15 N11 N13 -177.4(5) . . . . ?
C17 C15 N11 Ni1 178.4(4) . . . . ?
C13 C15 N11 Ni1 -1.5(6) . . . . ?
C14 C16 N12 N14 179.8(4) . . . . ?
C18 C16 N12 N14 -0.2(7) . . . . ?
C14 C16 N12 Ni1 -6.3(5) . . . . ?
C18 C16 N12 Ni1 173.7(4) . . . . ?
C15 N11 N13 C19 178.3(5) . . . . ?
Ni1 N11 N13 C19 2.3(6) . . . . ?
O11 C19 N13 N11 4.3(8) . . . . ?
N15 C19 N13 N11 -177.1(5) . . . . ?
C16 N12 N14 C40 -175.1(4) . . . . ?
Ni1 N12 N14 C40 11.5(6) . . . . ?
O12 C40 N14 N12 -1.7(7) . . . . ?
N16 C40 N14 N12 176.2(4) . . . . ?
C22 C24 N20 C23 2.0(9) . . . . ?
C26 C24 N20 C23 -176.6(6) . . . . ?
C22 C24 N20 Ni2 172.4(5) . . . . ?
C26 C24 N20 Ni2 -6.3(7) . . . . ?
C21 C23 N20 C24 -2.0(9) . . . . ?
C25 C23 N20 C24 176.6(5) . . . . ?
C21 C23 N20 Ni2 -172.4(5) . . . . ?
C25 C23 N20 Ni2 6.1(7) . . . . ?
C23 C25 N21 N23 -179.3(5) . . . . ?
C27 C25 N21 N23 0.4(9) . . . . ?
C23 C25 N21 Ni2 2.4(7) . . . . ?
C27 C25 N21 Ni2 -177.9(5) . . . . ?
C24 C26 N22 N24 177.5(6) . . . . ?
C28 C26 N22 N24 -0.9(12) . . . . ?
C24 C26 N22 Ni2 4.5(8) . . . . ?
C28 C26 N22 Ni2 -173.9(7) . . . . ?
C25 N21 N23 C29 -179.5(6) . . . . ?
Ni2 N21 N23 C29 -1.2(7) . . . . ?
O21 C29 N23 N21 1.4(9) . . . . ?
N25 C29 N23 N21 -179.9(5) . . . . ?
C26 N22 N24 C30 -172.1(7) . . . . ?
Ni2 N22 N24 C30 0.7(9) . . . . ?
O22 C30 N24 N22 -0.8(10) . . . . ?
N26 C30 N24 N22 178.5(7) . . . . ?
N15 C19 O11 Ni1 173.7(5) . . . . ?
N13 C19 O11 Ni1 -7.9(6) . . . . ?
N25 C29 O21 Ni2 -179.5(5) . . . . ?
N23 C29 O21 Ni2 -0.9(7) . . . . ?
